data_7009152
loop_
_publ_author_name
'Dianne D. Ellis'
'Gayle Harrison'
'A. Guy Orpen'
'Hirihattaya Phetmung'
'Paul G. Pringle'
'Johannes G. deVries'
'Henk Oevering'

_publ_section_title
;
 Platinum(II), palladium(II) and rhodium(I) complexes of o-, m- and
 p-Ph2PC6H4PO(OEt)2. PtCl2--SnCl2 Hydroformylation catalysts modified
 with phosphonated triarylphosphines
;
_journal_issue 5
_journal_name_full 'J. Chem. Soc., Dalton Trans.'
_journal_page_first 671
_journal_page_last 675
_journal_paper_doi 10.1039/a908963b
_journal_year 2000
_chemical_formula_sum 'C22 H24 O3 P2'
_chemical_formula_weight 398.35
_chemical_name_systematic
;
 ?
;
_space_group_IT_number 19
_symmetry_cell_setting orthorhombic
_symmetry_space_group_name_Hall 'P 2ac 2ab'
_symmetry_space_group_name_H-M 'P 21 21 21'
_atom_sites_solution_hydrogens geom
_atom_sites_solution_primary direct
_atom_sites_solution_secondary difmap
_audit_creation_method SHELXL-97
_cell_angle_alpha 90.00
_cell_angle_beta 90.00
_cell_angle_gamma 90.00
_cell_formula_units_Z 4
_cell_length_a 8.5253(12)
_cell_length_b 9.4993(17)
_cell_length_c 25.999(4)
_cell_measurement_temperature 173(2)
_cell_volume 2105.5(6)
_computing_cell_refinement 'SAINT (Siemens, 1995b)'
_computing_data_collection 'SMART (Siemens, 1995b)'
_computing_data_reduction 'SAINT (Siemens, 1995b)'
_computing_molecular_graphics 'SHELXL-97 (Sheldrick, 1997)'
_computing_publication_material 'SHELXL-97 (Sheldrick, 1997)'
_computing_structure_refinement 'SHELXL-97 (Sheldrick, 1997)'
_computing_structure_solution 'SHELXS-97 (Sheldrick, 1990)'
_diffrn_ambient_temperature 173(2)
_diffrn_measured_fraction_theta_full 0.998
_diffrn_measured_fraction_theta_max 0.998
_diffrn_measurement_device_type 'Siemens SMART CCD diffractometer'
_diffrn_measurement_method '\w rotation with narrow frames'
_diffrn_radiation_monochromator graphite
_diffrn_radiation_source 'fine-focus sealed tube'
_diffrn_radiation_type MoK\a
_diffrn_radiation_wavelength 0.71073
_diffrn_reflns_av_R_equivalents 0.0412
_diffrn_reflns_av_sigmaI/netI 0.0352
_diffrn_reflns_limit_h_max 8
_diffrn_reflns_limit_h_min -10
_diffrn_reflns_limit_k_max 11
_diffrn_reflns_limit_k_min -10
_diffrn_reflns_limit_l_max 30
_diffrn_reflns_limit_l_min -27
_diffrn_reflns_number 9888
_diffrn_reflns_theta_full 25.03
_diffrn_reflns_theta_max 25.03
_diffrn_reflns_theta_min 2.51
_exptl_absorpt_coefficient_mu 0.225
_exptl_absorpt_correction_T_max 0.26468
_exptl_absorpt_correction_T_min 0.23409
_exptl_absorpt_correction_type empirical
_exptl_crystal_colour colourless
_exptl_crystal_density_diffrn 1.257
_exptl_crystal_density_method 'not measured'
_exptl_crystal_description block
_exptl_crystal_F_000 840
_exptl_crystal_size_max 0.6
_exptl_crystal_size_mid 0.4
_exptl_crystal_size_min 0.3
_refine_diff_density_max 0.286
_refine_diff_density_min -0.328
_refine_diff_density_rms 0.053
_refine_ls_abs_structure_details 'Flack H D (1983), Acta Cryst. A39, 876-881'
_refine_ls_abs_structure_Flack 0.02(14)
_refine_ls_extinction_coef 0.0080(13)
_refine_ls_extinction_expression Fc^*^=kFc[1+0.001xFc^2^\l^3^/sin(2\q)]^-1/4^
_refine_ls_extinction_method SHELXL
_refine_ls_goodness_of_fit_ref 1.085
_refine_ls_hydrogen_treatment mixed
_refine_ls_matrix_type full
_refine_ls_number_parameters 248
_refine_ls_number_reflns 3694
_refine_ls_number_restraints 0
_refine_ls_restrained_S_all 1.085
_refine_ls_R_factor_all 0.0605
_refine_ls_R_factor_gt 0.0485
_refine_ls_shift/su_max 0.012
_refine_ls_shift/su_mean 0.002
_refine_ls_structure_factor_coef Fsqd
_refine_ls_weighting_details 'calc w=1/[\s^2^(Fo^2^)+(0.0545P)^2^+1.6000P] where P=(Fo^2^+2Fc^2^)/3'
_refine_ls_weighting_scheme calc
_refine_ls_wR_factor_gt 0.1163
_refine_ls_wR_factor_ref 0.1280
_reflns_number_gt 3148
_reflns_number_total 3694
_reflns_threshold_expression >2sigma(I)
_cod_data_source_file a908963b.txt
_cod_data_source_block 1
_cod_depositor_comments
;
The following automatic conversions were performed:
'_symmetry_cell_setting' value 'Orthorhombic' changed to 'orthorhombic'
according to '/home/saulius/struct/CIF-dictionaries/cif_core.dic'
dictionary named 'cif_core.dic' version 2.4.1 from
2010-06-29.

'_exptl_absorpt_correction_type' value 'Empirical' changed to
'empirical' according to
'/home/saulius/struct/CIF-dictionaries/cif_core.dic' dictionary named
'cif_core.dic' version 2.4.1 from 2010-06-29.

Automatic conversion script
Id: cif_fix_enum 1527 2010-12-29 10:47:43Z saulius 
;
_cod_original_sg_symbol_H-M P2(1)2(1)2(1)
_cod_database_code 7009152

loop_
_symmetry_equiv_pos_as_xyz
'x, y, z'
'-x+1/2, -y, z+1/2'
'-x, y+1/2, -z+1/2'
'x+1/2, -y+1/2, -z'

loop_
_atom_site_label
_atom_site_type_symbol
_atom_site_fract_x
_atom_site_fract_y
_atom_site_fract_z
_atom_site_U_iso_or_equiv
_atom_site_adp_type
_atom_site_occupancy
_atom_site_symmetry_multiplicity
_atom_site_calc_flag
_atom_site_refinement_flags
_atom_site_disorder_assembly
_atom_site_disorder_group
P1 P 0.49848(11) 0.80886(10) 0.13542(3) 0.0391(2) Uani 1 1 d . . .
O1 O 0.5796(3) 0.9394(3) 0.12114(10) 0.0495(7) Uani 1 1 d . . .
O2 O 0.5126(3) 0.7617(3) 0.19290(9) 0.0436(6) Uani 1 1 d . . .
O3 O 0.5602(3) 0.6755(3) 0.10535(9) 0.0428(6) Uani 1 1 d . . .
P2 P 0.25149(12) 0.53076(9) 0.14934(3) 0.0382(2) Uani 1 1 d . . .
C1 C 0.1831(4) 0.7087(4) 0.13240(12) 0.0360(8) Uani 1 1 d . . .
C2 C 0.2905(4) 0.8220(4) 0.12641(12) 0.0347(7) Uani 1 1 d . . .
C3 C 0.2354(4) 0.9567(4) 0.11373(12) 0.0401(8) Uani 1 1 d . . .
H3A H 0.3079 1.0317 0.1093 0.048 Uiso 1 1 calc R . .
C4 C 0.0760(5) 0.9817(4) 0.10764(14) 0.0482(9) Uani 1 1 d . . .
H4A H 0.0402 1.0732 0.0988 0.058 Uiso 1 1 calc R . .
C5 C -0.0293(4) 0.8751(4) 0.11433(15) 0.0469(10) Uani 1 1 d . . .
H5A H -0.1384 0.8935 0.1110 0.056 Uiso 1 1 calc R . .
C6 C 0.0224(4) 0.7378(4) 0.12623(13) 0.0413(8) Uani 1 1 d . . .
H6A H -0.0521 0.6643 0.1301 0.050 Uiso 1 1 calc R . .
C7 C 0.6582(5) 0.7089(6) 0.21484(16) 0.0615(12) Uani 1 1 d . . .
H7A H 0.7431 0.7788 0.2099 0.074 Uiso 1 1 calc R . .
H7B H 0.6892 0.6204 0.1975 0.074 Uiso 1 1 calc R . .
C8 C 0.6329(5) 0.6831(6) 0.27077(16) 0.0678(13) Uani 1 1 d . . .
H8A H 0.7317 0.6534 0.2866 0.102 Uiso 1 1 calc R . .
H8B H 0.5540 0.6091 0.2752 0.102 Uiso 1 1 calc R . .
H8C H 0.5962 0.7699 0.2872 0.102 Uiso 1 1 calc R . .
C9 C 0.5943(5) 0.6856(5) 0.05061(14) 0.0552(10) Uani 1 1 d . . .
H9A H 0.6497 0.7748 0.0432 0.066 Uiso 1 1 calc R . .
H9B H 0.4953 0.6845 0.0307 0.066 Uiso 1 1 calc R . .
C10 C 0.6942(6) 0.5637(6) 0.03541(18) 0.0723(14) Uani 1 1 d . . .
H10A H 0.7193 0.5704 -0.0013 0.109 Uiso 1 1 calc R . .
H10B H 0.6375 0.4758 0.0420 0.109 Uiso 1 1 calc R . .
H10C H 0.7914 0.5649 0.0555 0.109 Uiso 1 1 calc R . .
C11 C 0.0710(4) 0.4473(4) 0.17240(13) 0.0407(8) Uani 1 1 d . . .
C12 C -0.0281(5) 0.3642(4) 0.14264(15) 0.0527(10) Uani 1 1 d . . .
H12A H -0.0066 0.3525 0.1070 0.063 Uiso 1 1 calc R . .
C13 C -0.1578(5) 0.2982(5) 0.16412(17) 0.0609(11) Uani 1 1 d . . .
H13A H -0.2238 0.2411 0.1433 0.073 Uiso 1 1 calc R . .
C14 C -0.1913(5) 0.3156(5) 0.21615(17) 0.0570(11) Uani 1 1 d . . .
H14A H -0.2802 0.2712 0.2310 0.068 Uiso 1 1 calc R . .
C15 C -0.0945(5) 0.3973(5) 0.24557(16) 0.0550(10) Uani 1 1 d . . .
H15A H -0.1171 0.4097 0.2811 0.066 Uiso 1 1 calc R . .
C16 C 0.0355(5) 0.4622(4) 0.22455(13) 0.0485(9) Uani 1 1 d . . .
H16A H 0.1017 0.5177 0.2458 0.058 Uiso 1 1 calc R . .
C21 C 0.2720(4) 0.4504(4) 0.08569(13) 0.0394(8) Uani 1 1 d . . .
C22 C 0.2129(5) 0.5036(4) 0.04001(13) 0.0471(10) Uani 1 1 d . . .
H22A H 0.1550 0.5890 0.0406 0.057 Uiso 1 1 calc R . .
C23 C 0.2359(6) 0.4355(4) -0.00677(14) 0.0521(10) Uani 1 1 d . . .
H23A H 0.1961 0.4751 -0.0377 0.063 Uiso 1 1 calc R . .
C24 C 0.3171(5) 0.3101(5) -0.00783(16) 0.0602(12) Uani 1 1 d . . .
H24A H 0.3316 0.2617 -0.0394 0.072 Uiso 1 1 calc R . .
C25 C 0.3767(6) 0.2557(4) 0.03670(18) 0.0595(12) Uani 1 1 d . . .
H25A H 0.4323 0.1691 0.0357 0.071 Uiso 1 1 calc R . .
C26 C 0.3577(4) 0.3244(4) 0.08329(16) 0.0491(10) Uani 1 1 d . . .
H26A H 0.4027 0.2862 0.1137 0.059 Uiso 1 1 calc R . .

loop_
_atom_site_aniso_label
_atom_site_aniso_U_11
_atom_site_aniso_U_22
_atom_site_aniso_U_33
_atom_site_aniso_U_23
_atom_site_aniso_U_13
_atom_site_aniso_U_12
P1 0.0363(4) 0.0445(5) 0.0364(5) 0.0001(4) 0.0036(4) -0.0009(4)
O1 0.0399(14) 0.0500(16) 0.0587(17) 0.0036(13) 0.0064(12) -0.0104(12)
O2 0.0410(13) 0.0565(15) 0.0332(12) -0.0001(11) -0.0013(11) 0.0029(12)
O3 0.0454(14) 0.0512(15) 0.0320(13) 0.0007(11) 0.0083(10) 0.0102(12)
P2 0.0444(5) 0.0377(4) 0.0325(4) 0.0017(4) 0.0010(4) 0.0002(4)
C1 0.0405(18) 0.0415(19) 0.0260(16) 0.0006(15) -0.0002(14) 0.0012(15)
C2 0.0387(18) 0.0394(17) 0.0259(16) 0.0011(14) 0.0035(13) 0.0020(15)
C3 0.048(2) 0.0388(17) 0.0333(16) 0.0008(15) 0.0039(16) 0.0003(19)
C4 0.050(2) 0.049(2) 0.046(2) 0.0058(17) 0.0014(17) 0.0095(19)
C5 0.038(2) 0.049(2) 0.054(2) 0.0017(18) 0.0036(17) 0.0058(17)
C6 0.0406(19) 0.0431(19) 0.0401(19) 0.0012(15) -0.0014(16) -0.0028(16)
C7 0.052(2) 0.084(3) 0.049(2) 0.008(2) -0.0093(19) 0.014(2)
C8 0.070(3) 0.087(3) 0.046(2) 0.003(2) -0.011(2) 0.014(3)
C9 0.062(2) 0.070(3) 0.034(2) 0.0025(19) 0.0128(18) 0.002(2)
C10 0.077(3) 0.089(4) 0.051(3) -0.023(3) 0.011(2) 0.014(3)
C11 0.045(2) 0.043(2) 0.0336(18) 0.0031(16) 0.0039(15) 0.0034(16)
C12 0.061(3) 0.055(2) 0.042(2) -0.0044(18) 0.004(2) -0.008(2)
C13 0.060(3) 0.062(3) 0.061(3) -0.005(2) 0.009(2) -0.015(2)
C14 0.057(2) 0.052(2) 0.062(3) 0.009(2) 0.020(2) 0.003(2)
C15 0.062(3) 0.061(3) 0.042(2) 0.0081(19) 0.012(2) 0.007(2)
C16 0.065(3) 0.047(2) 0.0342(18) 0.0034(16) 0.0041(17) 0.000(2)
C21 0.0424(19) 0.0405(19) 0.0352(17) 0.0005(14) 0.0071(15) -0.0042(17)
C22 0.064(3) 0.041(2) 0.0368(19) 0.0000(15) 0.0028(17) -0.0016(17)
C23 0.072(3) 0.047(2) 0.0370(19) -0.0002(15) 0.006(2) -0.008(2)
C24 0.083(3) 0.050(2) 0.047(2) -0.011(2) 0.024(2) -0.017(2)
C25 0.071(3) 0.043(2) 0.065(3) -0.004(2) 0.025(2) 0.007(2)
C26 0.052(2) 0.047(2) 0.049(2) 0.0063(18) 0.0097(18) 0.0083(19)

loop_
_atom_type_symbol
_atom_type_description
_atom_type_scat_dispersion_real
_atom_type_scat_dispersion_imag
_atom_type_scat_source
C C 0.0033 0.0016 'International Tables Vol C Tables 4.2.6.8 and 6.1.1.4'
H H 0.0000 0.0000 'International Tables Vol C Tables 4.2.6.8 and 6.1.1.4'
O O 0.0106 0.0060 'International Tables Vol C Tables 4.2.6.8 and 6.1.1.4'
P P 0.1023 0.0942 'International Tables Vol C Tables 4.2.6.8 and 6.1.1.4'

loop_
_geom_angle_atom_site_label_1
_geom_angle_atom_site_label_2
_geom_angle_atom_site_label_3
_geom_angle
_geom_angle_site_symmetry_1
_geom_angle_site_symmetry_3
_geom_angle_publ_flag
O1 P1 O2 116.59(15) . . ?
O1 P1 O3 113.31(14) . . ?
O2 P1 O3 102.55(14) . . ?
O1 P1 C2 111.96(16) . . ?
O2 P1 C2 102.74(14) . . ?
O3 P1 C2 108.72(15) . . ?
C7 O2 P1 122.6(2) . . ?
C9 O3 P1 119.9(3) . . ?
C21 P2 C11 101.28(16) . . ?
C21 P2 C1 101.34(15) . . ?
C11 P2 C1 102.10(16) . . ?
C6 C1 C2 117.8(3) . . ?
C6 C1 P2 121.1(3) . . ?
C2 C1 P2 121.1(2) . . ?
C3 C2 C1 120.0(3) . . ?
C3 C2 P1 115.2(3) . . ?
C1 C2 P1 124.8(3) . . ?
C4 C3 C2 120.7(3) . . ?
C5 C4 C3 120.2(4) . . ?
C4 C5 C6 120.5(4) . . ?
C1 C6 C5 120.7(3) . . ?
O2 C7 C8 108.4(3) . . ?
O3 C9 C10 108.8(3) . . ?
C12 C11 C16 117.8(4) . . ?
C12 C11 P2 125.0(3) . . ?
C16 C11 P2 117.1(3) . . ?
C13 C12 C11 121.1(4) . . ?
C12 C13 C14 120.0(4) . . ?
C15 C14 C13 119.2(4) . . ?
C14 C15 C16 121.1(4) . . ?
C15 C16 C11 120.8(4) . . ?
C22 C21 C26 117.5(3) . . ?
C22 C21 P2 126.0(3) . . ?
C26 C21 P2 116.4(3) . . ?
C21 C22 C23 121.9(4) . . ?
C24 C23 C22 119.4(4) . . ?
C25 C24 C23 119.8(4) . . ?
C24 C25 C26 121.3(4) . . ?
C25 C26 C21 120.1(4) . . ?

loop_
_geom_bond_atom_site_label_1
_geom_bond_atom_site_label_2
_geom_bond_distance
_geom_bond_site_symmetry_2
_geom_bond_publ_flag
P1 O1 1.468(3) . ?
P1 O2 1.565(2) . ?
P1 O3 1.579(3) . ?
P1 C2 1.793(3) . ?
O2 C7 1.455(5) . ?
O3 C9 1.456(4) . ?
P2 C21 1.831(3) . ?
P2 C11 1.832(4) . ?
P2 C1 1.842(4) . ?
C1 C6 1.407(5) . ?
C1 C2 1.421(5) . ?
C2 C3 1.403(5) . ?
C3 C4 1.388(5) . ?
C4 C5 1.364(5) . ?
C5 C6 1.411(5) . ?
C7 C8 1.490(6) . ?
C9 C10 1.490(6) . ?
C11 C12 1.391(5) . ?
C11 C16 1.396(5) . ?
C12 C13 1.389(6) . ?
C13 C14 1.392(6) . ?
C14 C15 1.367(6) . ?
C15 C16 1.381(6) . ?
C21 C22 1.386(5) . ?
C21 C26 1.404(5) . ?
C22 C23 1.391(5) . ?
C23 C24 1.378(6) . ?
C24 C25 1.366(6) . ?
C25 C26 1.386(6) . ?

loop_
_geom_torsion_atom_site_label_1
_geom_torsion_atom_site_label_2
_geom_torsion_atom_site_label_3
_geom_torsion_atom_site_label_4
_geom_torsion
_geom_torsion_site_symmetry_1
_geom_torsion_site_symmetry_2
_geom_torsion_site_symmetry_3
_geom_torsion_site_symmetry_4
_geom_torsion_publ_flag
O1 P1 O2 C7 -70.4(4) . . . . ?
O3 P1 O2 C7 54.0(3) . . . . ?
C2 P1 O2 C7 166.8(3) . . . . ?
O1 P1 O3 C9 -41.8(3) . . . . ?
O2 P1 O3 C9 -168.3(3) . . . . ?
C2 P1 O3 C9 83.4(3) . . . . ?
C21 P2 C1 C6 88.0(3) . . . . ?
C11 P2 C1 C6 -16.3(3) . . . . ?
C21 P2 C1 C2 -93.6(3) . . . . ?
C11 P2 C1 C2 162.1(3) . . . . ?
C6 C1 C2 C3 -1.3(5) . . . . ?
P2 C1 C2 C3 -179.7(2) . . . . ?
C6 C1 C2 P1 177.1(3) . . . . ?
P2 C1 C2 P1 -1.3(4) . . . . ?
O1 P1 C2 C3 -7.6(3) . . . . ?
O2 P1 C2 C3 118.2(2) . . . . ?
O3 P1 C2 C3 -133.6(2) . . . . ?
O1 P1 C2 C1 173.9(3) . . . . ?
O2 P1 C2 C1 -60.2(3) . . . . ?
O3 P1 C2 C1 48.0(3) . . . . ?
C1 C2 C3 C4 0.9(5) . . . . ?
P1 C2 C3 C4 -177.6(3) . . . . ?
C2 C3 C4 C5 0.5(6) . . . . ?
C3 C4 C5 C6 -1.6(6) . . . . ?
C2 C1 C6 C5 0.2(5) . . . . ?
P2 C1 C6 C5 178.6(3) . . . . ?
C4 C5 C6 C1 1.2(6) . . . . ?
P1 O2 C7 C8 176.2(3) . . . . ?
P1 O3 C9 C10 162.8(3) . . . . ?
C21 P2 C11 C12 -8.9(4) . . . . ?
C1 P2 C11 C12 95.4(3) . . . . ?
C21 P2 C11 C16 167.3(3) . . . . ?
C1 P2 C11 C16 -88.4(3) . . . . ?
C16 C11 C12 C13 -0.1(6) . . . . ?
P2 C11 C12 C13 176.1(3) . . . . ?
C11 C12 C13 C14 0.6(7) . . . . ?
C12 C13 C14 C15 -0.4(7) . . . . ?
C13 C14 C15 C16 -0.2(7) . . . . ?
C14 C15 C16 C11 0.7(6) . . . . ?
C12 C11 C16 C15 -0.5(6) . . . . ?
P2 C11 C16 C15 -177.1(3) . . . . ?
C11 P2 C21 C22 91.3(3) . . . . ?
C1 P2 C21 C22 -13.7(4) . . . . ?
C11 P2 C21 C26 -89.7(3) . . . . ?
C1 P2 C21 C26 165.3(3) . . . . ?
C26 C21 C22 C23 0.3(6) . . . . ?
P2 C21 C22 C23 179.3(3) . . . . ?
C21 C22 C23 C24 1.3(6) . . . . ?
C22 C23 C24 C25 -1.4(6) . . . . ?
C23 C24 C25 C26 -0.2(7) . . . . ?
C24 C25 C26 C21 1.9(6) . . . . ?
C22 C21 C26 C25 -1.9(5) . . . . ?
P2 C21 C26 C25 179.0(3) . . . . ?

loop_
_cod_related_entry_id
_cod_related_entry_database
_cod_related_entry_code
1 ChemSpider 21148290
